data_2103747
loop_
_publ_author_name
'Saraswathi, N. T.'
'Vijayan, M.'

_publ_section_title
;
 X-ray studies on crystalline complexes involving amino acids and
 peptides. XXXVIII. Crystal structures of the complexes of
 <small>L</small>-arginine and <small>L</small>-histidine with glutaric
 acid and a comparative study of amino acid--glutaric acid complexes
;
_journal_issue 6
_journal_name_full 'Acta Crystallographica Section B'
_journal_page_first 842
_journal_page_last 849
_journal_paper_doi 10.1107/S0108768101013684
_journal_volume 57
_journal_year 2001
_chemical_formula_moiety 'C34 H52 N12 O16'
_chemical_formula_sum 'C34 H52 N12 O16'
_chemical_formula_weight 884.88
_chemical_name_common 'L Histidine complex with glutaric acid'
_chemical_name_systematic
;
 ?
;
_space_group_IT_number 1
_symmetry_cell_setting triclinic
_symmetry_space_group_name_Hall 'P 1'
_symmetry_space_group_name_H-M 'P 1'
_audit_creation_method SHELXL-97
_cell_angle_alpha 110.46(2)
_cell_angle_beta 89.780(10)
_cell_angle_gamma 95.62(2)
_cell_formula_units_Z 2
_cell_length_a 5.7910(10)
_cell_length_b 13.110(3)
_cell_length_c 14.360(3)
_cell_measurement_reflns_used 25
_cell_measurement_temperature 293(2)
_cell_measurement_theta_max 30
_cell_measurement_theta_min 10
_cell_volume 1016.0(4)
_computing_cell_refinement CAD4
_computing_data_collection CAD4
_computing_data_reduction CAD4
_computing_molecular_graphics 'ORTEP III'
_computing_publication_material 'MS Word'
_computing_structure_refinement 'SHELXL-97 (Sheldrick, 1997b)'
_computing_structure_solution 'SHELXS-97 (Sheldrick, 1997a)'
_diffrn_ambient_temperature 293(2)
_diffrn_measurement_device_type CAD4
_diffrn_measurement_method \w--2/q
_diffrn_radiation_monochromator graphite
_diffrn_radiation_source 'fine-focus sealed tube'
_diffrn_radiation_type CuK\a
_diffrn_radiation_wavelength 1.54180
_diffrn_reflns_av_R_equivalents .0310
_diffrn_reflns_av_sigmaI/netI .0219
_diffrn_reflns_limit_h_max 7
_diffrn_reflns_limit_h_min 0
_diffrn_reflns_limit_k_max 16
_diffrn_reflns_limit_k_min -16
_diffrn_reflns_limit_l_max 17
_diffrn_reflns_limit_l_min -17
_diffrn_reflns_number 6281
_diffrn_reflns_theta_full 75.09
_diffrn_reflns_theta_max 75.09
_diffrn_reflns_theta_min 3.29
_diffrn_standards_interval_time 60
_diffrn_standards_number 3
_exptl_absorpt_coefficient_mu .987
_exptl_absorpt_correction_T_max .6287
_exptl_absorpt_correction_T_min .6044
_exptl_absorpt_correction_type 'Numerical (Dwiggins, 1975)'
_exptl_absorpt_process_details 'Dwiggins JR Acta.Cryst 1975,A31,146'
_exptl_crystal_colour colourless
_exptl_crystal_density_diffrn 1.446
_exptl_crystal_density_method 'not measured'
_exptl_crystal_description platy
_exptl_crystal_F_000 468
_exptl_crystal_size_max .8
_exptl_crystal_size_mid .6
_exptl_crystal_size_min .5
_refine_diff_density_max .332
_refine_diff_density_min -.372
_refine_ls_abs_structure_details 'Flack H D (1983), Acta Cryst. A39, 876-881'
_refine_ls_extinction_coef .0187(17)
_refine_ls_extinction_method SHELXL
_refine_ls_goodness_of_fit_ref 1.129
_refine_ls_hydrogen_treatment mixed
_refine_ls_matrix_type full
_refine_ls_number_parameters 566
_refine_ls_number_reflns 4174
_refine_ls_number_restraints 3
_refine_ls_restrained_S_all 1.128
_refine_ls_R_factor_all .0432
_refine_ls_R_factor_gt .0419
_refine_ls_shift/su_max .000
_refine_ls_shift/su_mean .000
_refine_ls_structure_factor_coef Fsqd
_refine_ls_weighting_details 'w=1/[\s^2^(Fo^2^)+(0.0853P)^2^+0.1628P] where P=(Fo^2^+2Fc^2^)/3'
_refine_ls_weighting_scheme calc
_refine_ls_wR_factor_ref .1240
_reflns_number_gt 4023
_reflns_number_total 4174
_reflns_threshold_expression >2sigma(I)
_cod_data_source_file de0013.cif
_cod_data_source_block B
_cod_depositor_comments
;
The following automatic conversions were performed:
'_symmetry_cell_setting' value 'Triclinic' changed to 'triclinic'
according to '/home/saulius/struct/CIF-dictionaries/cif_core.dic'
dictionary named 'cif_core.dic' version 2.4.1 from 2010-06-29.

Automatic conversion script
Id: cif_fix_enum 1527 2010-12-29 10:47:43Z saulius 

The following automatic conversions were performed:

'_symmetry_cell_setting' value 'Triclinic' changed to 'triclinic'
according to /home/saulius/struct/CIF-dictionaries/cif_core.dic
dictionary named 'cif_core.dic' version 2.4.1 from 2010-06-29.

Automatic conversion script
Id: cif_fix_values 1715 2011-07-08 13:25:40Z adriana 
;
_cod_original_sg_symbol_H-M P1
_cod_database_code 2103747
_cod_database_fobs_code 2103747

loop_
_symmetry_equiv_pos_as_xyz
'x, y, z'

loop_
_atom_site_label
_atom_site_fract_x
_atom_site_fract_y
_atom_site_fract_z
_atom_site_U_iso_or_equiv
_atom_site_adp_type
_atom_site_calc_flag
_atom_site_refinement_flags
_atom_site_occupancy
_atom_site_type_symbol
N1 1.1322(4) .0507(2) .39355(19) .0328(5) Uani d . 1 N
H1B 1.0082 .0265 .3525 .049 Uiso calc R 1 H
H1A 1.1867 .1171 .3951 .049 Uiso calc R 1 H
H1C 1.0925 .0538 .4544 .049 Uiso calc R 1 H
O1 1.5593(4) .14124(19) .40499(18) .0421(5) Uani d . 1 O
O2 1.6890(4) -.0052(2) .2905(2) .0448(6) Uani d . 1 O
C1 1.5420(5) .0424(2) .3496(2) .0312(6) Uani d . 1 C
C2 1.3162(5) -.0259(2) .3577(2) .0286(5) Uani d . 1 C
H2 1.3428 -.0576 .4087 .034 Uiso calc R 1 H
C3 1.2419(5) -.1190(3) .2621(2) .0330(6) Uani d . 1 C
H3A 1.2103 -.0893 .2109 .040 Uiso calc R 1 H
H3B 1.3678 -.1646 .2405 .040 Uiso calc R 1 H
C4 1.0298(5) -.1877(2) .2744(2) .0312(6) Uani d . 1 C
N5 .9020(5) -.2579(2) .1928(2) .0354(5) Uani d . 1 N
H5 .9352 -.2694 .1318 .042 Uiso calc R 1 H
C6 .7183(6) -.3050(3) .2238(3) .0401(7) Uani d . 1 C
H6 .6053 -.3562 .1828 .048 Uiso calc R 1 H
N7 .7218(5) -.2675(2) .3221(2) .0379(6) Uani d . 1 N
H7 .6206 -.2861 .3587 .046 Uiso calc R 1 H
C8 .9156(6) -.1936(3) .3556(2) .0357(6) Uani d . 1 C
H8 .9603 -.1548 .4216 .043 Uiso calc R 1 H
N11 .6451(4) .1831(2) .20463(19) .0310(5) Uani d . 1 N
H11C .6180 .1194 .2141 .047 Uiso calc R 1 H
H11B .7894 .2120 .2253 .047 Uiso calc R 1 H
H11A .6276 .1722 .1402 .047 Uiso calc R 1 H
O11 .2110(4) .09818(19) .19774(19) .0418(5) Uani d . 1 O
O12 .0773(4) .2554(2) .2891(2) .0502(6) Uani d . 1 O
C11 .2348(5) .1981(3) .2481(2) .0311(6) Uani d . 1 C
C12 .4788(5) .2589(2) .2617(2) .0289(5) Uani d . 1 C
H12 .5252 .2854 .3324 .035 Uiso calc R 1 H
C13 .4758(5) .3572(3) .2276(3) .0365(6) Uani d . 1 C
H13A .4046 .3320 .1614 .044 Uiso calc R 1 H
H13B .3787 .4085 .2716 .044 Uiso calc R 1 H
C14 .7085(6) .4164(2) .2257(2) .0332(6) Uani d . 1 C
N15 .8324(5) .4821(2) .3097(2) .0358(5) Uani d . 1 N
H15 .7910 .4938 .3698 .043 Uiso calc R 1 H
C16 1.0293(6) .5250(3) .2824(3) .0394(7) Uani d . 1 C
H16 1.1433 .5729 .3257 .047 Uiso calc R 1 H
N17 1.0363(5) .4889(2) .1846(2) .0376(6) Uani d . 1 N
H17 1.1461 .5052 .1502 .045 Uiso calc R 1 H
C18 .8364(6) .4204(3) .1473(2) .0366(6) Uani d . 1 C
H18 .7962 .3836 .0804 .044 Uiso calc R 1 H
N21 1.0364(4) .1714(2) .91599(18) .0304(5) Uani d . 1 N
H21A 1.0259 .1311 .8515 .046 Uiso calc R 1 H
H21C 1.0855 .2404 .9236 .046 Uiso calc R 1 H
H21B .8976 .1689 .9424 .046 Uiso calc R 1 H
O21 1.4886(4) .1694(2) .86203(17) .0451(6) Uani d . 1 O
O22 1.6074(4) .1685(2) 1.00806(17) .0406(5) Uani d . 1 O
C21 1.4536(5) .1594(2) .9435(2) .0296(5) Uani d . 1 C
C22 1.2027(5) .1280(2) .9666(2) .0289(5) Uani d . 1 C
H22 1.1826 .1581 1.0386 .035 Uiso calc R 1 H
C23 1.1633(5) .0026(3) .9310(3) .0373(6) Uani d . 1 C
H23A 1.1795 -.0254 .8595 .045 Uiso calc R 1 H
H23B 1.2866 -.0229 .9600 .045 Uiso calc R 1 H
C24 .9364(5) -.0474(2) .9538(2) .0339(6) Uani d . 1 C
N25 .8733(5) -.0390(2) 1.0482(2) .0360(5) Uani d . 1 N
H25 .9488 -.0003 1.1025 .043 Uiso calc R 1 H
C26 .6709(6) -.1026(3) 1.0402(3) .0385(7) Uani d . 1 C
H26 .5929 -.1115 1.0941 .046 Uiso calc R 1 H
N27 .5981(5) -.1504(2) .9473(2) .0386(6) Uani d . 1 N
C28 .7637(6) -.1157(3) .8920(3) .0380(7) Uani d . 1 C
H28 .7582 -.1360 .8232 .046 Uiso calc R 1 H
N31 .5204(4) .0351(2) .66261(19) .0330(5) Uani d . 1 N
H31C .5316 -.0365 .6441 .050 Uiso calc R 1 H
H31B .3843 .0460 .6411 .050 Uiso calc R 1 H
H31A .5309 .0649 .7286 .050 Uiso calc R 1 H
O31 .9685(4) .0336(2) .71857(16) .0418(5) Uani d . 1 O
O32 1.0943(4) .0404(2) .57494(18) .0438(5) Uani d . 1 O
C31 .9412(5) .0497(2) .6399(2) .0298(5) Uani d . 1 C
C32 .7118(5) .0866(2) .6191(2) .0296(6) Uani d . 1 C
H32 .6842 .0626 .5470 .036 Uiso calc R 1 H
C33 .7135(6) .2117(3) .6634(3) .0381(7) Uani d . 1 C
H33A .5665 .2315 .6463 .046 Uiso calc R 1 H
H33B .7260 .2345 .7353 .046 Uiso calc R 1 H
C34 .9050(6) .2729(3) .6289(2) .0338(6) Uani d . 1 C
N35 .9110(5) .2754(2) .5337(2) .0383(6) Uani d . 1 N
H35 .8087 .2431 .4867 .046 Uiso calc R 1 H
C36 1.1052(7) .3371(3) .5276(3) .0430(7) Uani d . 1 C
H36 1.1487 .3518 .4707 .052 Uiso calc R 1 H
N37 1.2258(6) .3741(3) .6117(2) .0465(7) Uani d . 1 N
C38 1.1006(6) .3344(3) .6758(2) .0424(7) Uani d . 1 C
H38 1.1441 .3480 .7417 .051 Uiso calc R 1 H
O41 .3625(5) .5231(3) 1.0737(2) .0558(7) Uani d . 1 O
O42 .1769(5) .3925(2) .9464(2) .0571(7) Uani d . 1 O
C43 .3421(6) .4642(3) .9825(3) .0385(7) Uani d . 1 C
C44 .5250(6) .4836(3) .9135(3) .0446(8) Uani d . 1 C
H44A .4491 .5005 .8614 .053 Uiso calc R 1 H
H44B .5951 .4161 .8822 .053 Uiso calc R 1 H
C45 .7182(6) .5750(3) .9622(2) .0367(6) Uani d . 1 C
H45A .6492 .6419 .9974 .044 Uiso calc R 1 H
H45B .8038 .5558 1.0105 .044 Uiso calc R 1 H
C46 .8861(6) .5959(3) .8875(3) .0417(7) Uani d . 1 C
H46A .9503 .5281 .8508 .050 Uiso calc R 1 H
H46B .8003 .6169 .8403 .050 Uiso calc R 1 H
C47 1.0839(5) .6835(2) .9334(2) .0350(6) Uani d . 1 C
O48 1.1069(5) .7359(2) 1.02118(19) .0497(6) Uani d . 1 O
O49 1.2310(5) .6991(2) .8683(2) .0506(6) Uani d . 1 O
H49 1.3372 .7452 .8975 .076 Uiso calc R 1 H
O51 1.4102(5) .6831(3) .4302(2) .0590(8) Uani d . 1 O
O52 1.5795(5) .8291(2) .5483(3) .0640(9) Uani d . 1 O
C53 1.4250(6) .7517(3) .5182(3) .0421(7) Uani d . 1 C
C54 1.2452(7) .7355(3) .5909(3) .0511(9) Uani d . 1 C
H54A 1.3243 .7213 .6439 .061 Uiso calc R 1 H
H54B 1.1744 .8031 .6206 .061 Uiso calc R 1 H
C55 1.0551(7) .6435(3) .5456(3) .0438(8) Uani d . 1 C
H55A 1.1246 .5766 .5112 .053 Uiso calc R 1 H
H55B .9652 .6604 .4970 .053 Uiso calc R 1 H
C56 .8948(7) .6253(4) .6232(3) .0520(9) Uani d . 1 C
H56A .9867 .6096 .6719 .062 Uiso calc R 1 H
H56B .8268 .6928 .6574 .062 Uiso calc R 1 H
C57 .7019(6) .5345(3) .5834(3) .0420(7) Uani d . 1 C
O58 .6596(5) .4840(2) .49561(19) .0512(6) Uani d . 1 O
O59 .5838(6) .5172(3) .6544(2) .0648(9) Uani d . 1 O
H59 .4664 .4759 .6307 .097 Uiso calc R 1 H

loop_
_atom_site_aniso_label
_atom_site_aniso_U_11
_atom_site_aniso_U_22
_atom_site_aniso_U_33
_atom_site_aniso_U_12
_atom_site_aniso_U_13
_atom_site_aniso_U_23
N1 .0284(12) .0358(12) .0312(12) -.0013(9) .0036(9) .0095(10)
O1 .0392(12) .0397(12) .0423(12) -.0127(9) -.0042(10) .0124(10)
O2 .0257(11) .0527(14) .0559(14) -.0006(9) .0066(10) .0203(11)
C1 .0261(13) .0377(14) .0324(14) -.0059(11) -.0037(11) .0178(11)
C2 .0257(13) .0318(13) .0295(13) -.0018(10) .0002(10) .0133(11)
C3 .0289(14) .0342(14) .0325(14) -.0045(11) .0053(11) .0097(12)
C4 .0323(15) .0270(13) .0333(14) -.0023(11) .0028(11) .0106(11)
N5 .0359(13) .0333(12) .0328(13) -.0041(10) .0022(10) .0084(10)
C6 .0369(16) .0343(16) .0437(17) -.0075(12) .0013(13) .0098(13)
N7 .0343(14) .0335(13) .0437(14) -.0056(10) .0068(11) .0131(11)
C8 .0365(16) .0330(14) .0350(14) -.0066(12) .0024(12) .0114(12)
N11 .0267(12) .0332(12) .0329(12) -.0017(9) .0034(9) .0125(9)
O11 .0352(11) .0382(12) .0474(13) -.0102(9) -.0002(9) .0128(10)
O12 .0251(11) .0568(15) .0568(15) -.0001(10) .0075(10) .0064(12)
C11 .0268(13) .0391(15) .0267(12) -.0031(11) .0004(10) .0125(11)
C12 .0246(12) .0332(13) .0274(12) -.0006(10) .0011(10) .0095(10)
C13 .0313(15) .0353(15) .0448(16) .0004(12) .0015(12) .0171(13)
C14 .0343(15) .0255(13) .0405(15) -.0003(11) .0029(12) .0131(11)
N15 .0363(14) .0312(12) .0377(13) -.0018(10) .0034(11) .0107(10)
C16 .0361(16) .0316(14) .0469(18) -.0043(12) .0031(13) .0113(13)
N17 .0333(13) .0336(13) .0463(15) -.0027(10) .0054(11) .0161(11)
C18 .0382(16) .0322(14) .0381(15) -.0017(12) .0034(13) .0120(12)
N21 .0257(11) .0326(12) .0321(12) -.0010(9) .0022(9) .0114(9)
O21 .0330(11) .0695(16) .0339(11) -.0038(10) .0065(9) .0222(11)
O22 .0245(10) .0636(15) .0333(10) -.0008(9) .0006(8) .0178(10)
C21 .0232(12) .0335(13) .0274(13) -.0021(10) .0031(10) .0064(10)
C22 .0237(13) .0345(14) .0263(12) -.0029(10) .0026(10) .0095(10)
C23 .0271(14) .0333(15) .0519(18) .0018(11) .0085(12) .0157(13)
C24 .0290(14) .0293(13) .0422(16) -.0002(11) .0033(12) .0121(12)
N25 .0325(13) .0346(13) .0388(13) -.0017(10) .0000(10) .0118(10)
C26 .0355(16) .0369(15) .0451(17) -.0003(12) .0083(13) .0180(13)
N27 .0308(13) .0333(13) .0496(15) -.0043(10) .0028(11) .0139(11)
C28 .0364(16) .0362(15) .0390(15) -.0009(13) .0033(12) .0115(12)
N31 .0260(12) .0383(13) .0333(12) -.0040(9) .0030(9) .0126(10)
O31 .0400(12) .0582(14) .0290(10) .0074(10) .0003(9) .0169(10)
O32 .0266(11) .0695(16) .0380(11) .0075(10) .0095(9) .0219(11)
C31 .0251(12) .0354(14) .0262(12) -.0003(10) -.0003(10) .0082(10)
C32 .0238(13) .0356(14) .0273(12) -.0030(10) .0030(10) .0101(11)
C33 .0328(15) .0361(15) .0460(17) .0037(12) .0105(13) .0150(13)
C34 .0346(15) .0322(14) .0343(14) .0004(11) .0010(11) .0120(11)
N35 .0408(14) .0345(13) .0365(13) -.0065(11) -.0028(11) .0112(11)
C36 .0480(19) .0375(16) .0409(17) -.0061(13) .0078(14) .0134(13)
N37 .0438(16) .0446(15) .0453(15) -.0130(12) .0038(13) .0131(12)
C38 .0392(17) .0469(18) .0351(15) -.0068(14) -.0004(13) .0098(13)
O41 .0436(14) .0689(18) .0446(14) -.0248(13) .0047(11) .0151(13)
O42 .0447(15) .0421(13) .0728(19) -.0178(11) .0027(13) .0117(13)
C43 .0334(15) .0315(14) .0498(18) -.0041(12) -.0009(13) .0151(13)
C44 .0416(18) .0384(16) .0444(17) -.0105(14) .0048(14) .0068(13)
C45 .0372(16) .0325(14) .0371(15) -.0057(12) .0029(12) .0104(12)
C46 .0395(17) .0415(17) .0378(15) -.0077(13) .0068(13) .0093(13)
C47 .0322(15) .0341(15) .0376(15) .0005(12) .0066(12) .0121(12)
O48 .0493(15) .0530(14) .0366(12) -.0165(11) .0052(11) .0088(11)
O49 .0439(14) .0543(15) .0426(13) -.0162(11) .0108(11) .0090(11)
O51 .0546(16) .0636(17) .0453(14) -.0256(13) .0125(12) .0108(12)
O52 .0533(17) .0445(14) .0728(19) -.0192(12) .0193(15) .0005(13)
C53 .0374(17) .0369(16) .0483(18) -.0068(13) .0056(14) .0134(14)
C54 .045(2) .054(2) .0432(18) -.0159(16) .0091(15) .0086(15)
C55 .0434(19) .0433(17) .0408(17) -.0088(14) .0074(14) .0136(14)
C56 .047(2) .059(2) .0396(17) -.0201(17) .0069(15) .0102(15)
C57 .0396(17) .0454(18) .0382(16) -.0062(14) .0059(13) .0143(14)
O58 .0527(15) .0540(15) .0405(13) -.0148(12) .0032(11) .0140(11)
O59 .0574(18) .083(2) .0423(14) -.0352(16) .0057(13) .0184(14)

loop_
_atom_type_symbol
_atom_type_description
_atom_type_scat_dispersion_real
_atom_type_scat_dispersion_imag
_atom_type_scat_source
C C .0181 .0000 'International Tables Vol C Tables 4.2.6.8 and 6.1.1.4'
H H .0000 .0000 'International Tables Vol C Tables 4.2.6.8 and 6.1.1.4'
N N .0311 .0000 'International Tables Vol C Tables 4.2.6.8 and 6.1.1.4'
O O .0492 .0000 'International Tables Vol C Tables 4.2.6.8 and 6.1.1.4'

loop_
_geom_angle_atom_site_label_1
_geom_angle_atom_site_label_2
_geom_angle_atom_site_label_3
_geom_angle
O2 C1 O1 126.8(3)
O2 C1 C2 117.7(3)
O1 C1 C2 115.5(3)
N1 C2 C3 112.0(2)
N1 C2 C1 107.8(2)
C3 C2 C1 113.6(2)
C4 C3 C2 112.1(2)
C8 C4 N5 106.4(3)
C8 C4 C3 132.9(3)
N5 C4 C3 120.6(3)
C6 N5 C4 108.7(3)
N7 C6 N5 109.2(3)
C6 N7 C8 108.2(3)
C4 C8 N7 107.5(3)
O11 C11 O12 126.5(3)
O11 C11 C12 118.1(3)
O12 C11 C12 115.4(3)
N11 C12 C11 109.7(2)
N11 C12 C13 111.3(2)
C11 C12 C13 109.4(2)
C14 C13 C12 115.0(3)
C18 C14 N15 106.6(3)
C18 C14 C13 130.1(3)
N15 C14 C13 123.3(3)
C16 N15 C14 108.4(3)
N17 C16 N15 109.4(3)
C16 N17 C18 107.9(3)
C14 C18 N17 107.7(3)
O21 C21 O22 125.4(3)
O21 C21 C22 117.8(3)
O22 C21 C22 116.7(2)
N21 C22 C23 110.7(2)
N21 C22 C21 110.6(2)
C23 C22 C21 107.6(2)
C24 C23 C22 117.4(2)
C28 C24 N25 105.5(3)
C28 C24 C23 130.8(3)
N25 C24 C23 123.5(3)
C26 N25 C24 107.5(3)
N27 C26 N25 111.7(3)
C26 N27 C28 105.4(3)
C24 C28 N27 109.9(3)
O31 C31 O32 124.5(3)
O31 C31 C32 118.8(3)
O32 C31 C32 116.7(3)
N31 C32 C31 109.2(2)
N31 C32 C33 109.2(2)
C31 C32 C33 111.7(2)
C34 C33 C32 114.3(2)
C38 C34 N35 105.2(3)
C38 C34 C33 131.8(3)
N35 C34 C33 123.0(3)
C36 N35 C34 107.7(3)
N37 C36 N35 111.4(3)
C36 N37 C38 105.6(3)
C34 C38 N37 110.1(3)
O42 C43 O41 123.4(3)
O42 C43 C44 118.4(3)
O41 C43 C44 118.2(3)
C43 C44 C45 115.6(3)
C46 C45 C44 112.8(3)
C47 C46 C45 114.3(3)
O48 C47 O49 122.2(3)
O48 C47 C46 124.1(3)
O49 C47 C46 113.8(3)
O52 C53 O51 123.6(3)
O52 C53 C54 118.8(3)
O51 C53 C54 117.6(3)
C55 C54 C53 114.8(3)
C54 C55 C56 112.1(3)
C57 C56 C55 115.0(3)
O58 C57 O59 123.9(3)
O58 C57 C56 124.4(3)
O59 C57 C56 111.7(3)

loop_
_geom_bond_atom_site_label_1
_geom_bond_atom_site_label_2
_geom_bond_distance
N1 C2 1.501(4)
O1 C1 1.255(4)
O2 C1 1.250(4)
C1 C2 1.538(4)
C2 C3 1.513(4)
C3 C4 1.498(4)
C4 C8 1.359(4)
C4 N5 1.374(4)
N5 C6 1.331(4)
C6 N7 1.322(5)
N7 C8 1.377(4)
N11 C12 1.483(4)
O11 C11 1.250(4)
O12 C11 1.250(4)
C11 C12 1.530(4)
C12 C13 1.531(4)
C13 C14 1.493(4)
C14 C18 1.359(5)
C14 N15 1.368(4)
N15 C16 1.340(4)
C16 N17 1.317(5)
N17 C18 1.378(4)
N21 C22 1.477(4)
O21 C21 1.236(4)
O22 C21 1.255(4)
C21 C22 1.537(4)
C22 C23 1.535(4)
C23 C24 1.497(4)
C24 C28 1.366(5)
C24 N25 1.372(4)
N25 C26 1.351(4)
C26 N27 1.312(5)
N27 C28 1.385(4)
N31 C32 1.490(4)
O31 C31 1.233(4)
O32 C31 1.267(4)
C31 C32 1.522(4)
C32 C33 1.537(4)
C33 C34 1.489(4)
C34 C38 1.355(5)
C34 N35 1.380(4)
N35 C36 1.341(4)
C36 N37 1.309(5)
N37 C38 1.379(5)
O41 C43 1.266(5)
O42 C43 1.247(4)
C43 C44 1.511(5)
C44 C45 1.528(4)
C45 C46 1.521(4)
C46 C47 1.512(5)
C47 O48 1.207(4)
C47 O49 1.317(4)
O51 C53 1.266(5)
O52 C53 1.239(5)
C53 C54 1.524(5)
C54 C55 1.512(5)
C55 C56 1.514(5)
C56 C57 1.504(5)
C57 O58 1.214(5)
C57 O59 1.298(4)

loop_
_geom_torsion_atom_site_label_1
_geom_torsion_atom_site_label_2
_geom_torsion_atom_site_label_3
_geom_torsion_atom_site_label_4
_geom_torsion
O2 C1 C2 N1 -155.4(3)
O1 C1 C2 N1 25.4(3)
O2 C1 C2 C3 -30.6(4)
O1 C1 C2 C3 150.2(3)
N1 C2 C3 C4 -61.0(3)
C1 C2 C3 C4 176.5(2)
C2 C3 C4 C8 -12.1(5)
C2 C3 C4 N5 163.5(3)
C8 C4 N5 C6 -.5(4)
C3 C4 N5 C6 -177.1(3)
C4 N5 C6 N7 .4(4)
N5 C6 N7 C8 -.1(4)
N5 C4 C8 N7 .4(3)
C3 C4 C8 N7 176.4(3)
C6 N7 C8 C4 -.2(4)
O11 C11 C12 N11 2.9(4)
O12 C11 C12 N11 -176.6(3)
O11 C11 C12 C13 125.1(3)
O12 C11 C12 C13 -54.4(4)
N11 C12 C13 C14 -51.9(4)
C11 C12 C13 C14 -173.2(3)
C12 C13 C14 C18 108.6(4)
C12 C13 C14 N15 -73.0(4)
C18 C14 N15 C16 .4(3)
C13 C14 N15 C16 -178.4(3)
C14 N15 C16 N17 -.3(4)
N15 C16 N17 C18 .2(4)
N15 C14 C18 N17 -.2(3)
C13 C14 C18 N17 178.4(3)
C16 N17 C18 C14 .0(4)
O21 C21 C22 N21 -30.7(4)
O22 C21 C22 N21 152.1(3)
O21 C21 C22 C23 90.2(3)
O22 C21 C22 C23 -87.0(3)
N21 C22 C23 C24 -64.3(4)
C21 C22 C23 C24 174.8(3)
C22 C23 C24 C28 118.7(4)
C22 C23 C24 N25 -68.1(4)
C28 C24 N25 C26 1.0(3)
C23 C24 N25 C26 -173.7(3)
C24 N25 C26 N27 -.7(4)
N25 C26 N27 C28 .2(4)
N25 C24 C28 N27 -.9(4)
C23 C24 C28 N27 173.2(3)
C26 N27 C28 C24 .5(4)
O31 C31 C32 N31 -34.1(4)
O32 C31 C32 N31 147.7(3)
O31 C31 C32 C33 86.8(3)
O32 C31 C32 C33 -91.4(3)
N31 C32 C33 C34 177.3(3)
C31 C32 C33 C34 56.5(4)
C32 C33 C34 C38 -108.5(4)
C32 C33 C34 N35 71.3(4)
C38 C34 N35 C36 -.1(4)
C33 C34 N35 C36 -180.0(3)
C34 N35 C36 N37 .4(4)
N35 C36 N37 C38 -.5(4)
N35 C34 C38 N37 -.2(4)
C33 C34 C38 N37 179.7(3)
C36 N37 C38 C34 .4(4)
O42 C43 C44 C45 178.2(3)
O41 C43 C44 C45 -.6(5)
C43 C44 C45 C46 -175.7(3)
C44 C45 C46 C47 -178.2(3)
C45 C46 C47 O48 -2.1(5)
C45 C46 C47 O49 178.5(3)
O52 C53 C54 C55 176.2(4)
O51 C53 C54 C55 -5.3(6)
C53 C54 C55 C56 175.0(4)
C54 C55 C56 C57 -179.7(4)
C55 C56 C57 O58 -6.3(6)
C55 C56 C57 O59 174.4(4)
H1A N1 C2 H2 123.2
H1B N1 C2 C1 127.2
H1C N1 C2 C3 121.5
H1A N1 C2 C1 7.2
H1B N1 C2 C3 1.5
H1C N1 C2 H2 3.2
H1A N1 C2 C3 -118.5
H1B N1 C2 H2 -116.8
H1C N1 C2 C1 -112.8
H11A N11 C12 H12 -165.4
H11B N11 C12 C11 -164.3
H11C N11 C12 C13 -165.4
H21A N21 C22 H22 -164.3
H21B N21 C22 C21 -164.7
H21C N21 C22 C23 -163.8
H31A N31 C32 H32 -170.5
H31B N31 C32 C31 -169.3
H31C N31 C32 C33 -171.7

loop_
_cod_related_entry_id
_cod_related_entry_database
_cod_related_entry_code
1 ChemSpider 30654504
